data_4316719
loop_
_publ_author_name
'Sinai Aharonovich'
'Mark Botoshansky'
'Robert M. Waymouth'
'Moris S. Eisen'

_publ_section_title
;
 Chemoselectivity Diversity in the Reaction of LiNC6F5SiMe3 with Nitriles
 and the Synthesis, Structure, and Reactivity of Zirconium Mono- and
 Tris[2-(2-pyridyl)tetrafluorobenzimidazolate] Complexes
;
_journal_name_full 'Inorganic Chemistry'
_journal_page_first 9217
_journal_page_last 9229
_journal_paper_doi 10.1021/ic100696r
_journal_volume 49
_journal_year 2010
_chemical_formula_sum 'C16 H12 F4 Li N3 O'
_chemical_formula_weight 345.23
_chemical_name_common 'complex5 (Sinay)'
_chemical_name_systematic
; 
 ? 
;
_space_group_IT_number 61
_symmetry_cell_setting orthorhombic
_symmetry_space_group_name_Hall '-P 2ac 2ab'
_symmetry_space_group_name_H-M 'P b c a'
_atom_sites_solution_hydrogens geom
_atom_sites_solution_primary direct
_atom_sites_solution_secondary difmap
_audit_creation_method SHELXL-97
_cell_angle_alpha 90.00
_cell_angle_beta 90.00
_cell_angle_gamma 90.00
_cell_formula_units_Z 8
_cell_length_a 15.8860(8)
_cell_length_b 11.7800(6)
_cell_length_c 16.2770(12)
_cell_measurement_reflns_used 16218
_cell_measurement_temperature 240(2)
_cell_measurement_theta_max 25.02
_cell_measurement_theta_min 2.49
_cell_volume 3046.0(3)
_computing_cell_refinement 'DENZO HKL2000 (Otwinowski & Minor 1997)'
_computing_data_collection 'Collect (Nonius, 2006)'
_computing_data_reduction 'DENZO HKL2000 (Otwinowski & Minor 1997)'
_computing_molecular_graphics 'TEXSAN  (MSC, 1999)'
_computing_structure_refinement 'SHELXL-97 (Sheldrick, 1997)'
_computing_structure_solution 'SHELXS-97 (Sheldrick, 1997)'
_diffrn_ambient_temperature 240(2)
_diffrn_measured_fraction_theta_full 1.000
_diffrn_measured_fraction_theta_max 1.000
_diffrn_measurement_device_type 'Nonius KappaCCD'
_diffrn_measurement_method 'phi- and omega-scans'
_diffrn_radiation_monochromator graphite
_diffrn_radiation_source 'fine-focus sealed tube'
_diffrn_radiation_type MoK\a
_diffrn_radiation_wavelength 0.71073
_diffrn_reflns_av_R_equivalents 0.0869
_diffrn_reflns_av_sigmaI/netI 0.0537
_diffrn_reflns_limit_h_max 18
_diffrn_reflns_limit_h_min -16
_diffrn_reflns_limit_k_max 14
_diffrn_reflns_limit_k_min -13
_diffrn_reflns_limit_l_max 19
_diffrn_reflns_limit_l_min -17
_diffrn_reflns_number 15200
_diffrn_reflns_theta_full 25.02
_diffrn_reflns_theta_max 25.02
_diffrn_reflns_theta_min 2.49
_diffrn_standards_number 0
_exptl_absorpt_coefficient_mu 0.129
_exptl_absorpt_correction_type none
_exptl_crystal_colour colorless
_exptl_crystal_density_diffrn 1.506
_exptl_crystal_density_method 'not measured'
_exptl_crystal_description prism
_exptl_crystal_F_000 1408
_exptl_crystal_size_max 0.21
_exptl_crystal_size_mid 0.15
_exptl_crystal_size_min 0.09
_refine_diff_density_max 0.165
_refine_diff_density_min -0.191
_refine_diff_density_rms 0.043
_refine_ls_extinction_method none
_refine_ls_goodness_of_fit_ref 0.929
_refine_ls_hydrogen_treatment constr
_refine_ls_matrix_type full
_refine_ls_number_parameters 226
_refine_ls_number_reflns 2679
_refine_ls_number_restraints 0
_refine_ls_restrained_S_all 0.929
_refine_ls_R_factor_all 0.0783
_refine_ls_R_factor_gt 0.0418
_refine_ls_shift/su_max 0.000
_refine_ls_shift/su_mean 0.000
_refine_ls_structure_factor_coef Fsqd
_refine_ls_weighting_details 'calc w=1/[\s^2^(Fo^2^)+(0.0589P)^2^+0.0000P] where P=(Fo^2^+2Fc^2^)/3'
_refine_ls_weighting_scheme calc
_refine_ls_wR_factor_gt 0.0935
_refine_ls_wR_factor_ref 0.1039
_reflns_number_gt 1773
_reflns_number_total 2679
_reflns_threshold_expression >2sigma(I)
_cod_data_source_file ic100696r_si_002_1.cif
_cod_data_source_block complex5
_cod_database_code 4316719

loop_
_symmetry_equiv_pos_as_xyz
'x, y, z'
'-x+1/2, -y, z+1/2'
'x+1/2, -y+1/2, -z'
'-x, y+1/2, -z+1/2'
'-x, -y, -z'
'x-1/2, y, -z-1/2'
'-x-1/2, y-1/2, z'
'x, -y-1/2, z-1/2'

loop_
_atom_site_label
_atom_site_type_symbol
_atom_site_fract_x
_atom_site_fract_y
_atom_site_fract_z
_atom_site_U_iso_or_equiv
_atom_site_adp_type
_atom_site_occupancy
_atom_site_symmetry_multiplicity
_atom_site_calc_flag
_atom_site_refinement_flags
_atom_site_disorder_assembly
_atom_site_disorder_group
N1 N 0.26808(9) 0.11083(13) 0.36143(11) 0.0327(4) Uani 1 1 d . . .
N2 N 0.20003(10) 0.17844(13) 0.21883(11) 0.0320(4) Uani 1 1 d . . .
N3 N 0.23740(9) 0.36566(13) 0.23658(10) 0.0308(4) Uani 1 1 d . . .
O1 O 0.08551(8) -0.01967(12) 0.27748(10) 0.0449(4) Uani 1 1 d . . .
F1 F 0.18968(8) 0.54397(10) 0.11168(8) 0.0530(4) Uani 1 1 d . . .
F2 F 0.10067(8) 0.47339(11) -0.02065(8) 0.0547(4) Uani 1 1 d . . .
F3 F 0.06093(9) 0.25337(12) -0.04169(8) 0.0595(4) Uani 1 1 d . . .
F4 F 0.10653(9) 0.09459(11) 0.07134(8) 0.0563(4) Uani 1 1 d . . .
C1 C 0.23758(11) 0.25758(16) 0.26568(12) 0.0287(5) Uani 1 1 d . . .
C2 C 0.17182(12) 0.23916(16) 0.15274(13) 0.0317(5) Uani 1 1 d . . .
C3 C 0.19415(11) 0.35394(16) 0.16304(12) 0.0291(4) Uani 1 1 d . . .
C4 C 0.16992(12) 0.43275(17) 0.10442(13) 0.0351(5) Uani 1 1 d . . .
C5 C 0.12517(13) 0.39773(18) 0.03752(13) 0.0378(5) Uani 1 1 d . . .
C6 C 0.10406(13) 0.2845(2) 0.02645(13) 0.0397(5) Uani 1 1 d . . .
C7 C 0.12719(13) 0.20478(18) 0.08315(14) 0.0385(5) Uani 1 1 d . . .
C8 C 0.27554(11) 0.22249(16) 0.34441(13) 0.0294(5) Uani 1 1 d . . .
C9 C 0.31718(12) 0.29648(18) 0.39634(13) 0.0375(5) Uani 1 1 d . . .
H9 H 0.3192 0.3761 0.3839 0.045 Uiso 1 1 d R . .
C10 C 0.35353(14) 0.2558(2) 0.46769(14) 0.0459(6) Uani 1 1 d . . .
H10 H 0.3847 0.3061 0.5027 0.055 Uiso 1 1 d R . .
C11 C 0.34715(14) 0.14200(19) 0.48483(15) 0.0456(6) Uani 1 1 d . . .
H11 H 0.3701 0.1127 0.5351 0.055 Uiso 1 1 d R . .
C12 C 0.30412(13) 0.07335(18) 0.43063(14) 0.0395(5) Uani 1 1 d . . .
H12 H 0.3014 -0.0059 0.4440 0.047 Uiso 1 1 d R . .
C13 C 0.04055(15) -0.1122(2) 0.2418(2) 0.0665(8) Uani 1 1 d . . .
H13A H 0.0780 -0.1568 0.2087 0.080 Uiso 1 1 d R . .
H13B H 0.0181 -0.1583 0.2852 0.080 Uiso 1 1 d R . .
C14 C -0.02848(14) -0.0612(2) 0.19112(17) 0.0585(7) Uani 1 1 d . . .
H14A H -0.0115 -0.0595 0.1345 0.070 Uiso 1 1 d R . .
H14B H -0.0788 -0.1057 0.1965 0.070 Uiso 1 1 d R . .
C15 C -0.04027(14) 0.0570(2) 0.22652(16) 0.0549(7) Uani 1 1 d . . .
H15A H -0.0960 0.0689 0.2475 0.066 Uiso 1 1 d R . .
H15B H -0.0273 0.1147 0.1869 0.066 Uiso 1 1 d R . .
C16 C 0.02287(13) 0.0635(2) 0.29642(16) 0.0493(6) Uani 1 1 d . . .
H16A H -0.0029 0.0448 0.3480 0.059 Uiso 1 1 d R . .
H16B H 0.0486 0.1370 0.3001 0.059 Uiso 1 1 d R . .
Li1 Li 0.20504(19) 0.0192(3) 0.2661(2) 0.0347(8) Uani 1 1 d . . .

loop_
_atom_site_aniso_label
_atom_site_aniso_U_11
_atom_site_aniso_U_22
_atom_site_aniso_U_33
_atom_site_aniso_U_23
_atom_site_aniso_U_13
_atom_site_aniso_U_12
N1 0.0350(9) 0.0265(10) 0.0367(11) 0.0029(8) 0.0018(8) 0.0014(7)
N2 0.0407(9) 0.0237(9) 0.0316(10) -0.0019(7) 0.0018(8) -0.0001(7)
N3 0.0348(9) 0.0247(10) 0.0330(10) 0.0006(8) -0.0015(7) -0.0010(7)
O1 0.0345(8) 0.0371(9) 0.0633(12) -0.0001(8) -0.0073(7) -0.0018(6)
F1 0.0727(9) 0.0309(8) 0.0554(9) 0.0077(6) -0.0198(7) -0.0118(6)
F2 0.0717(9) 0.0467(9) 0.0457(9) 0.0119(7) -0.0183(7) -0.0069(6)
F3 0.0832(9) 0.0560(9) 0.0392(8) -0.0038(7) -0.0202(7) -0.0136(7)
F4 0.0886(10) 0.0309(8) 0.0496(9) -0.0091(6) -0.0101(7) -0.0139(7)
C1 0.0306(9) 0.0228(11) 0.0326(12) -0.0020(9) 0.0060(8) 0.0018(8)
C2 0.0376(10) 0.0262(11) 0.0312(12) -0.0022(10) 0.0041(9) -0.0012(9)
C3 0.0316(10) 0.0264(11) 0.0292(12) -0.0007(9) 0.0032(9) -0.0023(8)
C4 0.0417(11) 0.0247(11) 0.0390(13) 0.0003(10) -0.0009(9) -0.0047(9)
C5 0.0475(12) 0.0360(13) 0.0299(13) 0.0083(10) -0.0033(10) -0.0006(10)
C6 0.0496(12) 0.0434(14) 0.0261(13) -0.0049(11) -0.0070(10) -0.0056(10)
C7 0.0514(13) 0.0274(13) 0.0366(14) -0.0062(11) 0.0014(10) -0.0068(10)
C8 0.0300(10) 0.0233(11) 0.0349(13) -0.0006(9) 0.0044(9) 0.0017(8)
C9 0.0478(12) 0.0259(11) 0.0386(14) 0.0013(10) -0.0027(10) -0.0003(9)
C10 0.0578(13) 0.0383(15) 0.0416(15) -0.0018(11) -0.0117(11) -0.0009(10)
C11 0.0562(14) 0.0421(14) 0.0384(14) 0.0068(12) -0.0105(11) 0.0019(11)
C12 0.0476(12) 0.0292(12) 0.0417(14) 0.0092(11) -0.0005(10) 0.0014(10)
C13 0.0545(15) 0.0421(16) 0.103(2) -0.0057(16) -0.0158(15) -0.0081(12)
C14 0.0463(14) 0.0729(19) 0.0563(17) -0.0133(15) -0.0023(12) -0.0105(13)
C15 0.0453(14) 0.0701(18) 0.0492(16) 0.0034(13) -0.0032(11) 0.0108(12)
C16 0.0389(12) 0.0555(16) 0.0536(16) -0.0071(13) -0.0021(10) 0.0031(11)
Li1 0.0352(18) 0.0264(18) 0.043(2) 0.0013(16) -0.0015(15) 0.0004(13)

loop_
_atom_type_symbol
_atom_type_description
_atom_type_scat_dispersion_real
_atom_type_scat_dispersion_imag
_atom_type_scat_source
C C 0.0033 0.0016 'International Tables Vol C Tables 4.2.6.8 and 6.1.1.4'
H H 0.0000 0.0000 'International Tables Vol C Tables 4.2.6.8 and 6.1.1.4'
N N 0.0061 0.0033 'International Tables Vol C Tables 4.2.6.8 and 6.1.1.4'
O O 0.0106 0.0060 'International Tables Vol C Tables 4.2.6.8 and 6.1.1.4'
F F 0.0171 0.0103 'International Tables Vol C Tables 4.2.6.8 and 6.1.1.4'
Li Li -0.0003 0.0001 'International Tables Vol C Tables 4.2.6.8 and 6.1.1.4'

loop_
_geom_angle_atom_site_label_1
_geom_angle_atom_site_label_2
_geom_angle_atom_site_label_3
_geom_angle
_geom_angle_site_symmetry_1
_geom_angle_site_symmetry_3
_geom_angle_publ_flag
C12 N1 C8 117.18(18) . . ?
C12 N1 Li1 130.13(17) . . ?
C8 N1 Li1 112.57(16) . . ?
C1 N2 C2 103.24(16) . . ?
C1 N2 Li1 114.14(17) . . ?
C2 N2 Li1 142.62(17) . . ?
C1 N3 C3 102.04(15) . . ?
C1 N3 Li1 137.11(17) . 7_665 ?
C3 N3 Li1 120.18(16) . 7_665 ?
C13 O1 C16 105.22(17) . . ?
C13 O1 Li1 128.63(18) . . ?
C16 O1 Li1 122.27(17) . . ?
N2 C1 N3 116.83(18) . . ?
N2 C1 C8 118.68(17) . . ?
N3 C1 C8 124.49(17) . . ?
N2 C2 C7 130.76(18) . . ?
N2 C2 C3 109.04(17) . . ?
C7 C2 C3 120.20(19) . . ?
N3 C3 C4 131.68(18) . . ?
N3 C3 C2 108.85(17) . . ?
C4 C3 C2 119.44(18) . . ?
F1 C4 C5 118.92(19) . . ?
F1 C4 C3 121.63(18) . . ?
C5 C4 C3 119.45(19) . . ?
F2 C5 C4 120.51(19) . . ?
F2 C5 C6 118.12(19) . . ?
C4 C5 C6 121.4(2) . . ?
F3 C6 C7 120.2(2) . . ?
F3 C6 C5 119.3(2) . . ?
C7 C6 C5 120.53(19) . . ?
F4 C7 C6 119.88(19) . . ?
F4 C7 C2 121.1(2) . . ?
C6 C7 C2 119.00(19) . . ?
N1 C8 C9 122.07(19) . . ?
N1 C8 C1 114.55(17) . . ?
C9 C8 C1 123.36(18) . . ?
C10 C9 C8 119.6(2) . . ?
C10 C9 H9 120.1 . . ?
C8 C9 H9 120.2 . . ?
C11 C10 C9 118.6(2) . . ?
C11 C10 H10 121.4 . . ?
C9 C10 H10 120.0 . . ?
C10 C11 C12 118.6(2) . . ?
C10 C11 H11 119.8 . . ?
C12 C11 H11 121.5 . . ?
N1 C12 C11 123.9(2) . . ?
N1 C12 H12 119.6 . . ?
C11 C12 H12 116.6 . . ?
O1 C13 C14 106.6(2) . . ?
O1 C13 H13A 109.7 . . ?
C14 C13 H13A 111.3 . . ?
O1 C13 H13B 108.6 . . ?
C14 C13 H13B 111.1 . . ?
H13A C13 H13B 109.5 . . ?
C13 C14 C15 104.4(2) . . ?
C13 C14 H14A 109.4 . . ?
C15 C14 H14A 112.3 . . ?
C13 C14 H14B 109.9 . . ?
C15 C14 H14B 111.3 . . ?
H14A C14 H14B 109.5 . . ?
C16 C15 C14 104.43(19) . . ?
C16 C15 H15A 109.6 . . ?
C14 C15 H15A 112.6 . . ?
C16 C15 H15B 109.0 . . ?
C14 C15 H15B 111.6 . . ?
H15A C15 H15B 109.5 . . ?
O1 C16 C15 105.28(19) . . ?
O1 C16 H16A 109.2 . . ?
C15 C16 H16A 111.2 . . ?
O1 C16 H16B 109.6 . . ?
C15 C16 H16B 112.0 . . ?
H16A C16 H16B 109.5 . . ?
O1 Li1 N2 102.35(15) . . ?
O1 Li1 N3 104.12(16) . 7_655 ?
N2 Li1 N3 137.13(19) . 7_655 ?
O1 Li1 N1 120.13(18) . . ?
N2 Li1 N1 80.04(13) . . ?
N3 Li1 N1 113.56(16) 7_655 . ?

loop_
_geom_bond_atom_site_label_1
_geom_bond_atom_site_label_2
_geom_bond_distance
_geom_bond_site_symmetry_2
_geom_bond_publ_flag
N1 C12 1.338(3) . ?
N1 C8 1.349(2) . ?
N1 Li1 2.140(4) . ?
N2 C1 1.344(2) . ?
N2 C2 1.367(3) . ?
N2 Li1 2.028(4) . ?
N3 C1 1.359(2) . ?
N3 C3 1.387(3) . ?
N3 Li1 2.083(4) 7_665 ?
O1 C13 1.426(3) . ?
O1 C16 1.430(3) . ?
O1 Li1 1.962(3) . ?
F1 C4 1.352(2) . ?
F2 C5 1.357(2) . ?
F3 C6 1.354(2) . ?
F4 C7 1.353(2) . ?
C1 C8 1.475(3) . ?
C2 C7 1.396(3) . ?
C2 C3 1.408(3) . ?
C3 C4 1.386(3) . ?
C4 C5 1.364(3) . ?
C5 C6 1.387(3) . ?
C6 C7 1.367(3) . ?
C8 C9 1.383(3) . ?
C9 C10 1.383(3) . ?
C9 H9 0.9599 . ?
C10 C11 1.373(3) . ?
C10 H10 0.9600 . ?
C11 C12 1.378(3) . ?
C11 H11 0.9599 . ?
C12 H12 0.9599 . ?
C13 C14 1.498(3) . ?
C13 H13A 0.9600 . ?
C13 H13B 0.9599 . ?
C14 C15 1.518(3) . ?
C14 H14A 0.9602 . ?
C14 H14B 0.9600 . ?
C15 C16 1.519(3) . ?
C15 H15A 0.9600 . ?
C15 H15B 0.9599 . ?
C16 H16A 0.9599 . ?
C16 H16B 0.9599 . ?
Li1 N3 2.083(4) 7_655 ?
